data_7117645
loop_
_publ_author_name
'Haiqing Luo'
'Guojiao Wu'
'Shuai Xu'
'Kang Wang'
'Chaoqiang Wu'
'Yan Zhang'
'Jianbo Wang'

_publ_section_title
;
 Palladium-catalyzed cross-coupling of aryl fluorides with
 N-tosylhydrazones via C-F bond activation
;
_journal_name_full Chem.Commun.
_journal_page_first 13321
_journal_paper_doi 10.1039/C5cc05035A
_journal_volume 51
_journal_year 2015
_chemical_formula_moiety 'C15 H10 F3 N O2'
_chemical_formula_sum 'C15 H10 F3 N O2'
_chemical_formula_weight 293.24
_chemical_name_systematic
;
 ?
;
_space_group_crystal_system orthorhombic
_space_group_IT_number 19
_space_group_name_Hall 'P 2ac 2ab'
_space_group_name_H-M_alt 'P 21 21 21'
_symmetry_space_group_name_Hall 'P 2ac 2ab'
_symmetry_space_group_name_H-M 'P 21 21 21'
_atom_sites_solution_hydrogens geom
_atom_sites_solution_primary iterative
_audit_creation_date 2015-05-28
_audit_creation_method
;
Olex2 1.2
(compiled 2015.01.26 svn.r3150 for OlexSys, GUI svn.r4998)
;
_audit_update_record
;
2015-06-16 deposited with the CCDC.
2015-07-14 downloaded from the CCDC.
;
_cell_angle_alpha 90
_cell_angle_beta 90
_cell_angle_gamma 90
_cell_formula_units_Z 4
_cell_length_a 5.8037(6)
_cell_length_b 15.0490(14)
_cell_length_c 15.033(2)
_cell_measurement_reflns_used 1478
_cell_measurement_temperature 180.01(10)
_cell_measurement_theta_max 23.8550
_cell_measurement_theta_min 3.7350
_cell_volume 1313.0(3)
_computing_cell_refinement
;
CrysAlisPro, Agilent Technologies,
Version 1.171.36.32 (release 02-08-2013 CrysAlis171 .NET)
(compiled Aug  2 2013,16:46:58)
;
_computing_data_collection
;
CrysAlisPro, Agilent Technologies,
Version 1.171.36.32 (release 02-08-2013 CrysAlis171 .NET)
(compiled Aug  2 2013,16:46:58)
;
_computing_data_reduction
;
CrysAlisPro, Agilent Technologies,
Version 1.171.36.32 (release 02-08-2013 CrysAlis171 .NET)
(compiled Aug  2 2013,16:46:58)
;
_computing_molecular_graphics 'Olex2 (Dolomanov et al., 2009)'
_computing_publication_material 'Olex2 (Dolomanov et al., 2009)'
_computing_structure_refinement 'ShelXL (Sheldrick, 2008)'
_computing_structure_solution
;
Superflip (Palatinus & Chapuis, 2007;Palatinus & van der Lee, 2008;
Palatinus et al., 2012)
;
_diffrn_ambient_temperature 180.01(10)
_diffrn_detector_area_resol_mean 10.3914
_diffrn_measured_fraction_theta_full 0.930
_diffrn_measured_fraction_theta_max 0.953
_diffrn_measurement_details
;
  1 omega  -61.00   19.00   1.0000    1.0000
omega____ theta____ kappa____ phi______ frames
    -       10.7017  -38.0000 -180.0000 80

  2 omega   -5.00   21.00   1.0000    1.0000
omega____ theta____ kappa____ phi______ frames
    -      -11.7954  -99.0000   60.0000 26

  3 omega  -89.00  -63.00   1.0000    1.0000
omega____ theta____ kappa____ phi______ frames
    -      -11.7954  178.0000 -180.0000 26
;
_diffrn_measurement_device_type 'SuperNova, Dual, Cu at zero, Atlas'
_diffrn_measurement_method '\w scans'
_diffrn_orient_matrix_UB_11 0.0081124000
_diffrn_orient_matrix_UB_12 0.0389456000
_diffrn_orient_matrix_UB_13 -0.0263712000
_diffrn_orient_matrix_UB_21 -0.0446600000
_diffrn_orient_matrix_UB_22 0.0255753000
_diffrn_orient_matrix_UB_23 0.0356861000
_diffrn_orient_matrix_UB_31 0.1134877000
_diffrn_orient_matrix_UB_32 0.0072929000
_diffrn_orient_matrix_UB_33 0.0159440000
_diffrn_radiation_monochromator mirror
_diffrn_radiation_type MoK\a
_diffrn_radiation_wavelength 0.71073
_diffrn_reflns_av_R_equivalents 0.0326
_diffrn_reflns_av_unetI/netI 0.0438
_diffrn_reflns_laue_measured_fraction_full 0.930
_diffrn_reflns_laue_measured_fraction_max 0.953
_diffrn_reflns_limit_h_max 6
_diffrn_reflns_limit_h_min -6
_diffrn_reflns_limit_k_max 14
_diffrn_reflns_limit_k_min -17
_diffrn_reflns_limit_l_max 17
_diffrn_reflns_limit_l_min -17
_diffrn_reflns_number 3792
_diffrn_reflns_point_group_measured_fraction_full 0.796
_diffrn_reflns_point_group_measured_fraction_max 0.816
_diffrn_reflns_theta_full 25.242
_diffrn_reflns_theta_max 25.026
_diffrn_reflns_theta_min 3.027
_diffrn_source 'SuperNova (Mo) X-ray Source'
_exptl_absorpt_coefficient_mu 0.127
_exptl_absorpt_correction_T_max 1.00000
_exptl_absorpt_correction_T_min 0.70205
_exptl_absorpt_correction_type multi-scan
_exptl_absorpt_process_details
;
CrysAlisPro, Agilent Technologies,
Version 1.171.36.32 (release 02-08-2013 CrysAlis171 .NET)
(compiled Aug  2 2013,16:46:58)
Empirical absorption correction using spherical harmonics,
 implemented in SCALE3 ABSPACK scaling algorithm.
;
_exptl_crystal_density_diffrn 1.483
_exptl_crystal_F_000 600
_exptl_crystal_size_max 0.15
_exptl_crystal_size_mid 0.1
_exptl_crystal_size_min 0.1
_refine_diff_density_max 0.211
_refine_diff_density_min -0.204
_refine_diff_density_rms 0.049
_refine_ls_abs_structure_details
;
 Flack x determined using 467 quotients [(I+)-(I-)]/[(I+)+(I-)]
 (Parsons, Flack and Wagner, Acta Cryst. B69 (2013) 249-259).
;
_refine_ls_abs_structure_Flack 0.1(7)
_refine_ls_extinction_coef .
_refine_ls_extinction_method none
_refine_ls_goodness_of_fit_ref 1.066
_refine_ls_hydrogen_treatment constr
_refine_ls_matrix_type full
_refine_ls_number_parameters 190
_refine_ls_number_reflns 1889
_refine_ls_number_restraints 0
_refine_ls_restrained_S_all 1.066
_refine_ls_R_factor_all 0.0540
_refine_ls_R_factor_gt 0.0426
_refine_ls_shift/su_max 0.000
_refine_ls_shift/su_mean 0.000
_refine_ls_structure_factor_coef Fsqd
_refine_ls_weighting_details 'w=1/[\s^2^(Fo^2^)+(0.0516P)^2^+0.0594P] where P=(Fo^2^+2Fc^2^)/3'
_refine_ls_weighting_scheme calc
_refine_ls_wR_factor_gt 0.0953
_refine_ls_wR_factor_ref 0.1036
_reflns_Friedel_coverage 0.449
_reflns_friedel_fraction_full 0.602
_reflns_friedel_fraction_max 0.618
_reflns_number_gt 1605
_reflns_number_total 1889
_reflns_threshold_expression 'I > 2\s(I)'
_cod_data_source_file c5cc05035a2.cif
_cod_data_source_block exp_5108
_cod_original_cell_volume 1313.0(2)
_cod_database_code 7117645
_audit_block_doi 10.5517/cc1j704x
_shelxl_version_number 2014-3
_chemical_oxdiff_formula 'C15 H4910 N1 O2 F3'
_shelx_space_group_comment
;
The symmetry employed for this shelxl refinement is uniquely defined
by the following loop, which should always be used as a source of
symmetry information in preference to the above space-group names.
They are only intended as comments.
;
_shelx_estimated_absorpt_t_max 0.987
_shelx_estimated_absorpt_t_min 0.981
_reflns_odcompleteness_completeness 94.74
_reflns_odcompleteness_iscentric 1
_reflns_odcompleteness_theta 25.97
_olex2_refinement_description
;
1. Fixed Uiso
 At 1.2 times of:
  All C(H) groups, All C(H,H) groups
2.a Aromatic/amide H refined with riding coordinates:
 C3(H3), C4(H4), C6(H6), C11(H11), C12(H12), C13(H13), C14(H14), C15(H15)
2.b X=CH2 refined with riding coordinates:
 C9(H9A,H9B)
;
_olex2_submission_special_instructions 'No special instructions were received'

loop_
_space_group_symop_operation_xyz
'x, y, z'
'-x+1/2, -y, z+1/2'
'x+1/2, -y+1/2, -z'
'-x, y+1/2, -z+1/2'

loop_
_atom_site_label
_atom_site_type_symbol
_atom_site_fract_x
_atom_site_fract_y
_atom_site_fract_z
_atom_site_U_iso_or_equiv
_atom_site_adp_type
_atom_site_occupancy
_atom_site_site_symmetry_order
_atom_site_calc_flag
_atom_site_refinement_flags_posn
_atom_site_refinement_flags_adp
_atom_site_refinement_flags_occupancy
_atom_site_disorder_assembly
_atom_site_disorder_group
C1 C 0.4610(6) 0.3569(2) 0.7659(2) 0.0305(8) Uani 1 1 d . . . . .
C2 C 0.4896(6) 0.4415(2) 0.7276(2) 0.0317(8) Uani 1 1 d . . . . .
C3 C 0.6689(6) 0.4925(2) 0.7639(3) 0.0377(9) Uani 1 1 d . . . . .
H3 H 0.6978 0.5498 0.7400 0.045 Uiso 1 1 calc R . . . .
C4 C 0.8041(7) 0.4628(2) 0.8326(3) 0.0412(10) Uani 1 1 d . . . . .
H4 H 0.9227 0.4998 0.8555 0.049 Uiso 1 1 calc R . . . .
C5 C 0.7687(6) 0.3786(2) 0.8691(3) 0.0361(9) Uani 1 1 d . . . . .
C6 C 0.5950(6) 0.3252(2) 0.8340(2) 0.0337(9) Uani 1 1 d . . . . .
H6 H 0.5695 0.2672 0.8570 0.040 Uiso 1 1 calc R . . . .
C7 C 0.9082(6) 0.3463(3) 0.9454(3) 0.0470(10) Uani 1 1 d . . . . .
C8 C 0.3501(6) 0.4779(2) 0.6533(2) 0.0332(8) Uani 1 1 d . . . . .
C9 C 0.2473(7) 0.5566(2) 0.6632(3) 0.0458(10) Uani 1 1 d . . . . .
H9A H 0.2638 0.5885 0.7173 0.055 Uiso 1 1 calc R . . . .
H9B H 0.1576 0.5806 0.6162 0.055 Uiso 1 1 calc R . . . .
C10 C 0.3410(6) 0.42705(19) 0.5682(2) 0.0306(8) Uani 1 1 d . . . . .
C11 C 0.5240(6) 0.3722(2) 0.5433(3) 0.0333(8) Uani 1 1 d . . . . .
H11 H 0.6532 0.3664 0.5816 0.040 Uiso 1 1 calc R . . . .
C12 C 0.5202(6) 0.3258(2) 0.4630(2) 0.0346(8) Uani 1 1 d . . . . .
H12 H 0.6464 0.2890 0.4466 0.041 Uiso 1 1 calc R . . . .
C13 C 0.3321(6) 0.3336(2) 0.4075(3) 0.0375(9) Uani 1 1 d . . . . .
H13 H 0.3288 0.3026 0.3525 0.045 Uiso 1 1 calc R . . . .
C14 C 0.1476(6) 0.3870(2) 0.4321(3) 0.0392(9) Uani 1 1 d . . . . .
H14 H 0.0177 0.3921 0.3940 0.047 Uiso 1 1 calc R . . . .
C15 C 0.1519(6) 0.4328(2) 0.5118(3) 0.0371(9) Uani 1 1 d . . . . .
H15 H 0.0241 0.4687 0.5281 0.045 Uiso 1 1 calc R . . . .
F1 F 0.9165(5) 0.25843(15) 0.9503(2) 0.0794(9) Uani 1 1 d . . . . .
F2 F 0.8273(4) 0.3740(2) 1.02350(18) 0.0731(8) Uani 1 1 d . . . . .
F3 F 1.1255(4) 0.37615(17) 0.94132(19) 0.0664(7) Uani 1 1 d . . . . .
N1 N 0.2743(5) 0.29778(19) 0.7351(2) 0.0359(8) Uani 1 1 d . . . . .
O1 O 0.0962(4) 0.33122(16) 0.70833(19) 0.0427(7) Uani 1 1 d . . . . .
O2 O 0.3077(6) 0.21759(16) 0.7395(2) 0.0660(10) Uani 1 1 d . . . . .

loop_
_atom_site_aniso_label
_atom_site_aniso_U_11
_atom_site_aniso_U_22
_atom_site_aniso_U_33
_atom_site_aniso_U_23
_atom_site_aniso_U_13
_atom_site_aniso_U_12
C1 0.0353(19) 0.0264(15) 0.030(2) -0.0045(15) 0.0053(16) -0.0030(15)
C2 0.0383(19) 0.0257(16) 0.031(2) -0.0047(14) 0.0109(16) 0.0004(16)
C3 0.042(2) 0.0244(16) 0.047(2) -0.0049(16) 0.010(2) -0.0069(16)
C4 0.040(2) 0.0332(19) 0.050(3) -0.0101(18) 0.003(2) -0.0081(17)
C5 0.0327(18) 0.039(2) 0.037(2) -0.0082(17) 0.0042(15) 0.0006(17)
C6 0.041(2) 0.0289(17) 0.031(2) -0.0028(15) 0.0046(18) -0.0031(17)
C7 0.040(2) 0.049(2) 0.052(3) -0.011(2) -0.004(2) -0.0034(19)
C8 0.0386(19) 0.0275(17) 0.034(2) 0.0030(15) 0.0107(17) 0.0023(16)
C9 0.062(3) 0.0347(19) 0.041(3) 0.0013(18) 0.003(2) 0.0091(19)
C10 0.0361(18) 0.0246(16) 0.031(2) 0.0070(15) 0.0076(17) 0.0003(15)
C11 0.0346(17) 0.0316(17) 0.034(2) 0.0022(16) 0.0007(16) 0.0009(16)
C12 0.0399(19) 0.0349(18) 0.029(2) 0.0025(16) 0.0088(17) 0.0049(16)
C13 0.049(2) 0.0320(18) 0.031(2) 0.0040(16) 0.0023(18) -0.0015(17)
C14 0.0392(19) 0.043(2) 0.036(2) 0.0083(17) -0.0043(18) 0.0030(18)
C15 0.0374(19) 0.0330(19) 0.041(2) 0.0050(17) 0.0054(19) 0.0071(17)
F1 0.0973(19) 0.0498(14) 0.091(2) 0.0053(14) -0.0495(18) 0.0023(15)
F2 0.0687(15) 0.112(2) 0.0383(16) -0.0044(15) -0.0053(13) -0.0045(18)
F3 0.0416(12) 0.0897(18) 0.0679(19) 0.0060(15) -0.0102(13) -0.0096(13)
N1 0.046(2) 0.0313(17) 0.0302(19) 0.0016(13) -0.0037(15) -0.0115(15)
O1 0.0365(14) 0.0446(14) 0.0471(17) -0.0024(13) -0.0010(13) -0.0053(13)
O2 0.090(2) 0.0262(14) 0.082(3) 0.0036(14) -0.039(2) -0.0130(14)

loop_
_atom_type_symbol
_atom_type_description
_atom_type_scat_dispersion_real
_atom_type_scat_dispersion_imag
_atom_type_scat_source
C C 0.0033 0.0016 'International Tables Vol C Tables 4.2.6.8 and 6.1.1.4'
H H 0.0000 0.0000 'International Tables Vol C Tables 4.2.6.8 and 6.1.1.4'
F F 0.0171 0.0103 'International Tables Vol C Tables 4.2.6.8 and 6.1.1.4'
N N 0.0061 0.0033 'International Tables Vol C Tables 4.2.6.8 and 6.1.1.4'
O O 0.0106 0.0060 'International Tables Vol C Tables 4.2.6.8 and 6.1.1.4'

loop_
_geom_angle_atom_site_label_1
_geom_angle_atom_site_label_2
_geom_angle_atom_site_label_3
_geom_angle
_geom_angle_site_symmetry_1
_geom_angle_site_symmetry_3
C2 C1 N1 120.2(3) . .
C6 C1 C2 123.6(3) . .
C6 C1 N1 116.1(3) . .
C1 C2 C8 125.3(3) . .
C3 C2 C1 115.0(3) . .
C3 C2 C8 119.7(3) . .
C2 C3 H3 118.7 . .
C4 C3 C2 122.6(3) . .
C4 C3 H3 118.7 . .
C3 C4 H4 119.8 . .
C3 C4 C5 120.4(4) . .
C5 C4 H4 119.8 . .
C4 C5 C7 121.3(4) . .
C6 C5 C4 118.8(4) . .
C6 C5 C7 119.9(3) . .
C1 C6 C5 119.5(3) . .
C1 C6 H6 120.2 . .
C5 C6 H6 120.2 . .
F1 C7 C5 112.9(3) . .
F1 C7 F2 106.1(4) . .
F1 C7 F3 107.6(3) . .
F2 C7 C5 112.7(3) . .
F2 C7 F3 105.5(3) . .
F3 C7 C5 111.6(3) . .
C2 C8 C10 118.4(3) . .
C9 C8 C2 119.1(3) . .
C9 C8 C10 122.3(4) . .
C8 C9 H9A 120.0 . .
C8 C9 H9B 120.0 . .
H9A C9 H9B 120.0 . .
C11 C10 C8 120.4(3) . .
C15 C10 C8 121.3(3) . .
C15 C10 C11 118.3(3) . .
C10 C11 H11 119.5 . .
C12 C11 C10 121.1(3) . .
C12 C11 H11 119.5 . .
C11 C12 H12 120.2 . .
C13 C12 C11 119.6(3) . .
C13 C12 H12 120.2 . .
C12 C13 H13 120.1 . .
C12 C13 C14 119.9(4) . .
C14 C13 H13 120.1 . .
C13 C14 H14 119.8 . .
C15 C14 C13 120.4(3) . .
C15 C14 H14 119.8 . .
C10 C15 H15 119.6 . .
C14 C15 C10 120.8(3) . .
C14 C15 H15 119.6 . .
O1 N1 C1 118.5(3) . .
O1 N1 O2 124.1(3) . .
O2 N1 C1 117.4(3) . .

loop_
_geom_bond_atom_site_label_1
_geom_bond_atom_site_label_2
_geom_bond_distance
_geom_bond_site_symmetry_2
C1 C2 1.406(5) .
C1 C6 1.371(5) .
C1 N1 1.477(4) .
C2 C3 1.404(5) .
C2 C8 1.484(5) .
C3 H3 0.9500 .
C3 C4 1.372(6) .
C4 H4 0.9500 .
C4 C5 1.397(5) .
C5 C6 1.393(5) .
C5 C7 1.486(6) .
C6 H6 0.9500 .
C7 F1 1.325(4) .
C7 F2 1.331(5) .
C7 F3 1.340(4) .
C8 C9 1.335(5) .
C8 C10 1.491(5) .
C9 H9A 0.9500 .
C9 H9B 0.9500 .
C10 C11 1.396(5) .
C10 C15 1.390(5) .
C11 H11 0.9500 .
C11 C12 1.394(5) .
C12 H12 0.9500 .
C12 C13 1.379(5) .
C13 H13 0.9500 .
C13 C14 1.390(5) .
C14 H14 0.9500 .
C14 C15 1.381(5) .
C15 H15 0.9500 .
N1 O1 1.218(4) .
N1 O2 1.224(4) .
